data_1531197
loop_
_publ_author_name
'Bodak, O.'
'Aksel'rud, L.G.'
'Aldinger, F.'
'Kotur, B.'
'Demchenko, P.'
'Pekhnyo, V.'
'Mrooz, O.'
'Hadzaman, I.'
'Volkov, S.'
'Seifert, H.'
'Shpotyuk, O.'

_publ_section_title
;
 Microstructure, crystal structure and electrical properties of Cu0.1
 Ni0.8 Co0.2 Mn1.9 O4 ceramics obtained at different sintering conditions
;
_journal_name_full 'Journal of Alloys Compd.'
_journal_page_first 14
_journal_page_last 23
_journal_volume 347
_journal_year 2002
_chemical_formula_sum 'Co0.19 Cu0.09 Mn2.049 Ni0.671 O4'
_chemical_name_systematic
;
(Mn0.655 Co0.19 Ni0.155) (Mn0.697 Cu0.045 Ni0.258)2 O4
;
_space_group_IT_number 141
_symmetry_space_group_name_Hall '-I 4bd 2'
_symmetry_space_group_name_H-M 'I 41/a m d :2'
_cell_angle_alpha 90
_cell_angle_beta 90
_cell_angle_gamma 90
_cell_formula_units_Z 4
_cell_length_a 5.941
_cell_length_b 5.941
_cell_length_c 8.4196
_cell_volume 297.174
_citation_journal_id_ASTM JALCEU
_cod_data_source_file Bodak_JALCEU_2002_588.cif
_cod_data_source_block Co0.19Cu0.09Mn2.049Ni0.671O4
_cod_original_cell_volume 297.1738
_cod_database_code 1531197

loop_
_symmetry_equiv_pos_as_xyz
x,y,z
-y+1/4,x+3/4,z+1/4
-x+1/2,-y,z+1/2
y+1/4,-x+1/4,z+3/4
x,-y,-z
y+1/4,x+3/4,-z+1/4
-x+1/2,y,-z+1/2
-y+1/4,-x+1/4,-z+3/4
-x,-y,-z
y-1/4,-x-3/4,-z-1/4
x-1/2,y,-z-1/2
-y-1/4,x-1/4,-z-3/4
-x,y,z
-y-1/4,-x-3/4,z-1/4
x-1/2,-y,z-1/2
y-1/4,x-1/4,z-3/4
x+1/2,y+1/2,z+1/2
-y+3/4,x+5/4,z+3/4
-x+1,-y+1/2,z+1
y+3/4,-x+3/4,z+5/4
x+1/2,-y+1/2,-z+1/2
y+3/4,x+5/4,-z+3/4
-x+1,y+1/2,-z+1
-y+3/4,-x+3/4,-z+5/4
-x+1/2,-y+1/2,-z+1/2
y+1/4,-x-1/4,-z+1/4
x,y+1/2,-z
-y+1/4,x+1/4,-z-1/4
-x+1/2,y+1/2,z+1/2
-y+1/4,-x-1/4,z+1/4
x,-y+1/2,z
y+1/4,x+1/4,z-1/4

loop_
_atom_site_label
_atom_site_type_symbol
_atom_site_fract_x
_atom_site_fract_y
_atom_site_fract_z
_atom_site_occupancy
_atom_site_U_iso_or_equiv
O1 O-2 0 0.5101 0.22 1 0.0
Ni1 Ni+2 0 0.25 0.375 0.155 0.0
Mn2 Mn+2 0 0 0 0.697 0.0
Mn1 Mn+2 0 0.25 0.375 0.655 0.0
Co1 Co+2 0 0.25 0.375 0.19 0.0
Cu1 Cu+2 0 0 0 0.045 0.0
Ni2 Ni+2 0 0 0 0.258 0.0
